data_2009166
loop_
_publ_author_name
'Kim, Jongmin'
'Dong, Yongkwan'
'Yun, Hoseop'

_publ_section_title
;
 Redetermination of Nb~3~O~7~Cl
;
_journal_issue 11
_journal_name_full 'Acta Crystallographica Section C'
_journal_page_first IUC9900133
_journal_paper_doi 10.1107/S0108270199098601
_journal_volume 55
_journal_year 1999
_chemical_formula_iupac 'Nb3 O7 Cl'
_chemical_formula_moiety 'Nb3 O7 Cl'
_chemical_formula_sum 'Cl Nb3 O7'
_chemical_formula_weight 426.17
_chemical_name_systematic '  Niobium heptaoxide chloride'
_space_group_IT_number 62
_symmetry_cell_setting orthorhombic
_symmetry_space_group_name_Hall '-P 2ac 2n'
_symmetry_space_group_name_H-M 'P n m a'
_cell_angle_alpha 90.00
_cell_angle_beta 90.00
_cell_angle_gamma 90.00
_cell_formula_units_Z 4
_cell_length_a 15.502(7)
_cell_length_b 10.910(4)
_cell_length_c 3.8480(10)
_cell_measurement_reflns_used 15
_cell_measurement_temperature 293(2)
_cell_measurement_theta_max 14
_cell_measurement_theta_min 10
_cell_volume 650.8(4)
_computing_cell_refinement 'MXC3 (MacScience, 1994)'
_computing_data_collection 'MXC3 (MacScience, 1994)'
_computing_data_reduction 'MXC3 (MacScience, 1994)'
_computing_publication_material 'CIFTAB in SHELXL97'
_computing_structure_refinement 'SHELXL97 (Sheldrick, 1997b)'
_computing_structure_solution 'SHELXS97 (Sheldrick, 1997a)'
_diffrn_ambient_temperature 293(2)
_diffrn_measured_fraction_theta_full 0.852
_diffrn_measured_fraction_theta_max 0.852
_diffrn_measurement_device_type MXC3
_diffrn_measurement_method \w-2\q
_diffrn_radiation_monochromator graphite
_diffrn_radiation_source 'fine-focus sealed tube'
_diffrn_radiation_type MoK\a
_diffrn_radiation_wavelength 0.7107
_diffrn_reflns_av_R_equivalents 0.0000
_diffrn_reflns_av_sigmaI/netI 0.0106
_diffrn_reflns_limit_h_max 20
_diffrn_reflns_limit_h_min 0
_diffrn_reflns_limit_k_max 0
_diffrn_reflns_limit_k_min -14
_diffrn_reflns_limit_l_max 5
_diffrn_reflns_limit_l_min 0
_diffrn_reflns_number 772
_diffrn_reflns_theta_full 27.48
_diffrn_reflns_theta_max 27.48
_diffrn_reflns_theta_min 2.63
_diffrn_standards_decay_% 0
_diffrn_standards_interval_count 100
_diffrn_standards_number 1
_exptl_absorpt_coefficient_mu 5.590
_exptl_absorpt_correction_T_max 0.473
_exptl_absorpt_correction_T_min 0.342
_exptl_absorpt_correction_type analytical
_exptl_absorpt_process_details '(de Meulenaer & Tompa, 1965)'
_exptl_crystal_colour orange
_exptl_crystal_density_diffrn 4.349
_exptl_crystal_density_method 'not measured'
_exptl_crystal_description 'polyhedral crystal'
_exptl_crystal_F_000 784
_exptl_crystal_size_max 0.2
_exptl_crystal_size_mid 0.2
_exptl_crystal_size_min 0.14
_refine_diff_density_max 2.417
_refine_diff_density_min -2.234
_refine_ls_extinction_coef 0.0305(18)
_refine_ls_extinction_method SHELXL
_refine_ls_goodness_of_fit_ref 1.140
_refine_ls_hydrogen_treatment none
_refine_ls_matrix_type full
_refine_ls_number_parameters 56
_refine_ls_number_reflns 772
_refine_ls_number_restraints 0
_refine_ls_restrained_S_all 1.140
_refine_ls_R_factor_all 0.0380
_refine_ls_R_factor_gt 0.0370
_refine_ls_shift/su_max 0.000
_refine_ls_shift/su_mean 0.000
_refine_ls_structure_factor_coef Fsqd
_refine_ls_weighting_details 'w = 1/[\s^2^(Fo^2^)+44.6424P] where P = (Fo^2^+2Fc^2^)/3'
_refine_ls_weighting_scheme calc
_refine_ls_wR_factor_ref 0.0981
_reflns_number_gt 748
_reflns_number_total 772
_reflns_threshold_expression I>2\s(I)
_cod_data_source_file qa0167.cif
_cod_data_source_block QA0167
_cod_depositor_comments
;
The following automatic conversions were performed:
'_geom_bond_publ_flag' value 'Yes' changed to 'yes' according to
'/home/saulius/struct/CIF-dictionaries/cif_core.dic' dictionary named
'cif_core.dic' version 2.4.1 from 2010-06-29 (12
times).

'_geom_bond_publ_flag' value 'No' changed to 'no' according to
'/home/saulius/struct/CIF-dictionaries/cif_core.dic' dictionary named
'cif_core.dic' version 2.4.1 from 2010-06-29 (5 times).

Automatic conversion script
Id: cif_fix_enum 1527 2010-12-29 10:47:43Z saulius 

The following automatic conversions were performed:

'_geom_bond_publ_flag' value 'Yes' changed to 'yes' according to
/home/saulius/struct/CIF-dictionaries/cif_core.dic dictionary named
'cif_core.dic' version 2.4.1 from 2010-06-29 (12
times).

'_geom_bond_publ_flag' value 'No' changed to 'no' according
to /home/saulius/struct/CIF-dictionaries/cif_core.dic dictionary
named 'cif_core.dic' version 2.4.1 from 2010-06-29 (5
times).

'_geom_angle_publ_flag' value 'Yes' changed to 'yes'
according to /home/saulius/struct/CIF-dictionaries/cif_core.dic
dictionary named 'cif_core.dic' version 2.4.1 from 2010-06-29 (30
times).

'_geom_angle_publ_flag' value 'No' changed to 'no' according
to /home/saulius/struct/CIF-dictionaries/cif_core.dic dictionary
named 'cif_core.dic' version 2.4.1 from 2010-06-29 (7 times).

Automatic conversion script
Id: cif_fix_values 1715 2011-07-08 13:25:40Z adriana 
;
_cod_original_cell_volume 650.8(5)
_cod_database_code 2009166

loop_
_symmetry_equiv_pos_as_xyz
'x, y, z'
'-x+1/2, -y, z+1/2'
'-x, y+1/2, -z'
'x+1/2, -y+1/2, -z+1/2'
'-x, -y, -z'
'x-1/2, y, -z-1/2'
'x, -y-1/2, z'
'-x-1/2, y-1/2, z-1/2'

loop_
_atom_site_label
_atom_site_fract_x
_atom_site_fract_y
_atom_site_fract_z
_atom_site_U_iso_or_equiv
_atom_site_adp_type
_atom_site_type_symbol
Nb1 .33555(3) .46385(5) -.00102(9) .0040(3) Uani Nb
Nb2 .53083(4) .2500 .05066(19) .0091(3) Uani Nb
O1 .2000(2) .5308(3) -.0021(7) .0044(8) Uani O
O2 .4330(2) .3747(4) .0056(8) .0115(9) Uani O
O3 .5258(4) .2500 .5183(14) .0150(13) Uani O
O4 .6147(3) .3837(4) .0055(8) .0096(8) Uani O
Cl .25766(12) .2500 -.0069(4) .0101(4) Uani Cl

loop_
_atom_site_aniso_label
_atom_site_aniso_U_11
_atom_site_aniso_U_22
_atom_site_aniso_U_33
_atom_site_aniso_U_12
_atom_site_aniso_U_13
_atom_site_aniso_U_23
_atom_site_aniso_type_symbol
Nb1 .0047(4) .0054(4) .0019(4) .00057(14) .00008(12) .00001(12) Nb
Nb2 .0083(4) .0077(4) .0113(4) .000 -.0001(2) .000 Nb
O1 .0010(18) .0071(18) .0052(19) .0004(12) -.0002(10) -.0001(10) O
O2 .0109(19) .0072(19) .016(2) .0044(15) -.0004(12) .0002(12) O
O3 .023(3) .010(3) .011(3) .000 -.0009(19) .000 O
O4 .0082(16) .005(2) .016(2) -.0028(13) .0002(11) .0005(11) O
Cl .0104(8) .0052(8) .0145(9) .000 -.0003(5) .000 Cl

loop_
_atom_type_symbol
_atom_type_description
_atom_type_scat_dispersion_real
_atom_type_scat_dispersion_imag
_atom_type_scat_source
Nb Nb -2.0727 0.6215 'International Tables Vol C Tables 4.2.6.8 and 6.1.1.4'
O O 0.0106 0.0060 'International Tables Vol C Tables 4.2.6.8 and 6.1.1.4'
Cl Cl 0.1484 0.1585 'International Tables Vol C Tables 4.2.6.8 and 6.1.1.4'

loop_
_geom_angle_atom_site_label_1
_geom_angle_atom_site_label_2
_geom_angle_atom_site_label_3
_geom_angle_site_symmetry_1
_geom_angle_site_symmetry_3
_geom_angle
_geom_angle_publ_flag
O2 Nb1 O4 . 5_665 97.92(19) yes
O2 Nb1 O1 . 2_565 103.55(15) yes
O4 Nb1 O1 5_665 2_565 95.65(14) yes
O2 Nb1 O1 . 2_564 105.10(15) yes
O4 Nb1 O1 5_665 2_564 94.59(14) yes
O1 Nb1 O1 2_565 2_564 147.8(2) yes
O2 Nb1 O1 . . 166.37(17) yes
O4 Nb1 O1 5_665 . 95.70(16) yes
O1 Nb1 O1 2_565 . 74.42(12) yes
O1 Nb1 O1 2_564 . 74.27(12) yes
O2 Nb1 Cl . . 84.59(14) yes
O4 Nb1 Cl 5_665 . 177.30(13) yes
O1 Nb1 Cl 2_565 . 84.69(11) yes
O1 Nb1 Cl 2_564 . 83.76(11) yes
O1 Nb1 Cl . . 81.81(10) yes
O3 Nb2 O4 . 7_565 96.73(17) yes
O3 Nb2 O4 . . 96.73(17) yes
O4 Nb2 O4 7_565 . 96.0(2) yes
O3 Nb2 O2 . . 93.02(19) yes
O4 Nb2 O2 7_565 . 168.18(15) yes
O4 Nb2 O2 . . 89.41(17) yes
O3 Nb2 O2 . 7_565 93.02(19) yes
O4 Nb2 O2 7_565 7_565 89.41(17) yes
O4 Nb2 O2 . 7_565 168.18(15) yes
O2 Nb2 O2 . 7_565 83.4(2) yes
O3 Nb2 O3 . 1_554 175.3(4) yes
O4 Nb2 O3 7_565 1_554 86.37(16) yes
O4 Nb2 O3 . 1_554 86.37(16) yes
O2 Nb2 O3 . 1_554 83.51(17) yes
O2 Nb2 O3 7_565 1_554 83.51(17) yes
Nb1 O1 Nb1 2_564 2_565 147.8(2) no
Nb1 O1 Nb1 2_564 . 105.80(14) no
Nb1 O1 Nb1 2_565 . 105.51(14) no
Nb1 O2 Nb2 . . 170.0(2) no
Nb2 O3 Nb2 . 1_556 175.3(4) no
Nb1 O4 Nb2 5_665 . 162.6(2) no
Nb1 Cl Nb1 . 7_565 125.27(8) no

loop_
_geom_bond_atom_site_label_1
_geom_bond_atom_site_label_2
_geom_bond_site_symmetry_2
_geom_bond_distance
_geom_bond_publ_flag
Nb1 O2 . 1.797(4) yes
Nb1 O4 5_665 1.833(4) yes
Nb1 O1 2_565 1.998(3) yes
Nb1 O1 2_564 2.007(3) yes
Nb1 O1 . 2.224(4) yes
Nb1 Cl . 2.6269(13) yes
Nb2 O3 . 1.801(5) yes
Nb2 O4 7_565 1.962(4) yes
Nb2 O4 . 1.962(4) yes
Nb2 O2 . 2.044(4) yes
Nb2 O2 7_565 2.044(4) yes
Nb2 O3 1_554 2.050(5) yes
O1 Nb1 2_564 1.998(3) no
O1 Nb1 2_565 2.007(3) no
O3 Nb2 1_556 2.050(5) no
O4 Nb1 5_665 1.833(4) no
Cl Nb1 7_565 2.6269(13) no
